data_7222103
loop_
_publ_author_name
'Said, Nur Rahimah'
'Rezayi, Majid'
'Narimani, Leila'
'Abdul Manan, Ninie Suhana'
'Alias, Yatimah'

_publ_section_title
;
 A novel potentiometric self-plasticizing polypyrrole sensor based on a
 bidentate bis-NHC ligand for determination of Hg(ii) cation
;
_journal_issue 93
_journal_name_full 'RSC Adv.'
_journal_page_first 76263
_journal_paper_doi 10.1039/C5RA10950G
_journal_volume 5
_journal_year 2015
_chemical_formula_moiety '2(Br), C39 H39 N5 O2 S'
_chemical_formula_sum 'C39 H39 Br2 N5 O2 S'
_chemical_formula_weight 801.63
_space_group_crystal_system triclinic
_space_group_IT_number 2
_space_group_name_Hall '-P 1'
_space_group_name_H-M_alt 'P -1'
_symmetry_space_group_name_Hall '-P 1'
_symmetry_space_group_name_H-M 'P -1'
_atom_sites_solution_hydrogens geom
_atom_sites_solution_primary iterative
_audit_creation_date 2015-08-17
_audit_creation_method
;
Olex2 1.2
(compiled 2015.01.26 svn.r3150 for OlexSys, GUI svn.r4998)
;
_audit_update_record
;
2015-08-19 deposited with the CCDC.
2015-08-24 downloaded from the CCDC.
;
_cell_angle_alpha 108.720(5)
_cell_angle_beta 100.073(5)
_cell_angle_gamma 108.177(5)
_cell_formula_units_Z 4
_cell_length_a 14.7495(9)
_cell_length_b 15.5216(8)
_cell_length_c 19.1751(10)
_cell_measurement_reflns_used 5272
_cell_measurement_temperature 100.2(8)
_cell_measurement_theta_max 25.8680
_cell_measurement_theta_min 3.1620
_cell_volume 3761.1(4)
_computing_cell_refinement
;
CrysAlisPro, Agilent Technologies,
Version 1.171.36.28 (release 01-02-2013 CrysAlis171 .NET)
(compiled Feb  1 2013,16:14:44)
;
_computing_data_collection
;
CrysAlisPro, Agilent Technologies,
Version 1.171.36.28 (release 01-02-2013 CrysAlis171 .NET)
(compiled Feb  1 2013,16:14:44)
;
_computing_data_reduction
;
CrysAlisPro, Agilent Technologies,
Version 1.171.36.28 (release 01-02-2013 CrysAlis171 .NET)
(compiled Feb  1 2013,16:14:44)
;
_computing_molecular_graphics 'Olex2 (Dolomanov et al., 2009)'
_computing_publication_material 'Olex2 (Dolomanov et al., 2009)'
_computing_structure_refinement 'ShelXL (Sheldrick, 2008)'
_computing_structure_solution
;
Superflip (Palatinus & Chapuis, 2007;Palatinus & van der Lee, 2008;
Palatinus et al., 2012)
;
_diffrn_ambient_temperature 100.2(8)
_diffrn_detector_area_resol_mean 10.4041
_diffrn_measured_fraction_theta_full 0.998
_diffrn_measured_fraction_theta_max 0.998
_diffrn_measurement_details
;
  1 omega    9.00   63.00   1.0000   20.0000
omega____ theta____ kappa____ phi______ frames
    -       13.8089   37.0000 -150.0000 54

  2 omega   35.00   95.00   1.0000   20.0000
omega____ theta____ kappa____ phi______ frames
    -       13.8089 -178.0000  -30.0000 60

  3 omega  -42.00   37.00   1.0000   20.0000
omega____ theta____ kappa____ phi______ frames
    -       13.8089  -57.0000    0.0000 79

  4 omega  -11.00   75.00   1.0000   20.0000
omega____ theta____ kappa____ phi______ frames
    -       13.8089   37.0000  150.0000 86

  5 omega   21.00   74.00   1.0000   20.0000
omega____ theta____ kappa____ phi______ frames
    -       13.8089   37.0000    0.0000 53

  6 omega  -15.00   18.00   1.0000   20.0000
omega____ theta____ kappa____ phi______ frames
    -      -13.9651  -99.0000 -180.0000 33

  7 omega  -35.00   11.00   1.0000   20.0000
omega____ theta____ kappa____ phi______ frames
    -      -13.9651  -57.0000 -120.0000 46

  8 omega  -19.00    6.00   1.0000   20.0000
omega____ theta____ kappa____ phi______ frames
    -      -13.9651  -37.0000  -90.0000 25
;
_diffrn_measurement_device_type 'SuperNova, Dual, Cu at zero, Atlas'
_diffrn_measurement_method '\w scans'
_diffrn_orient_matrix_UB_11 -0.0141420000
_diffrn_orient_matrix_UB_12 -0.0213426000
_diffrn_orient_matrix_UB_13 -0.0409767000
_diffrn_orient_matrix_UB_21 -0.0501864000
_diffrn_orient_matrix_UB_22 -0.0061235000
_diffrn_orient_matrix_UB_23 -0.0018239000
_diffrn_orient_matrix_UB_31 0.0103554000
_diffrn_orient_matrix_UB_32 0.0475896000
_diffrn_orient_matrix_UB_33 -0.0004417000
_diffrn_radiation_monochromator mirror
_diffrn_radiation_type MoK\a
_diffrn_radiation_wavelength 0.71073
_diffrn_reflns_av_R_equivalents 0.0849
_diffrn_reflns_av_unetI/netI 0.1749
_diffrn_reflns_laue_measured_fraction_full 0.998
_diffrn_reflns_laue_measured_fraction_max 0.998
_diffrn_reflns_limit_h_max 20
_diffrn_reflns_limit_h_min -20
_diffrn_reflns_limit_k_max 20
_diffrn_reflns_limit_k_min -22
_diffrn_reflns_limit_l_max 25
_diffrn_reflns_limit_l_min -26
_diffrn_reflns_number 44481
_diffrn_reflns_point_group_measured_fraction_full 0.998
_diffrn_reflns_point_group_measured_fraction_max 0.998
_diffrn_reflns_theta_full 26.000
_diffrn_reflns_theta_max 26.500
_diffrn_reflns_theta_min 2.929
_diffrn_source 'SuperNova (Mo) X-ray Source'
_exptl_absorpt_coefficient_mu 2.251
_exptl_absorpt_correction_T_max 1.00000
_exptl_absorpt_correction_T_min 0.36482
_exptl_absorpt_correction_type multi-scan
_exptl_absorpt_process_details
;
CrysAlisPro, Agilent Technologies,
Version 1.171.36.28 (release 01-02-2013 CrysAlis171 .NET)
(compiled Feb  1 2013,16:14:44)
Empirical absorption correction using spherical harmonics,
 implemented in SCALE3 ABSPACK scaling algorithm.
;
_exptl_crystal_colour colourless
_exptl_crystal_colour_primary colourless
_exptl_crystal_density_diffrn 1.416
_exptl_crystal_description block
_exptl_crystal_F_000 1640
_exptl_crystal_size_max 0.22
_exptl_crystal_size_mid 0.15
_exptl_crystal_size_min 0.12
_refine_diff_density_max 2.217
_refine_diff_density_min -2.811
_refine_diff_density_rms 0.179
_refine_ls_extinction_method none
_refine_ls_goodness_of_fit_ref 1.071
_refine_ls_hydrogen_treatment constr
_refine_ls_matrix_type full
_refine_ls_number_parameters 849
_refine_ls_number_reflns 15582
_refine_ls_number_restraints 0
_refine_ls_restrained_S_all 1.071
_refine_ls_R_factor_all 0.1610
_refine_ls_R_factor_gt 0.0977
_refine_ls_shift/su_max 0.004
_refine_ls_shift/su_mean 0.000
_refine_ls_structure_factor_coef Fsqd
_refine_ls_weighting_details 'w=1/[\s^2^(Fo^2^)+(0.1699P)^2^] where P=(Fo^2^+2Fc^2^)/3'
_refine_ls_weighting_scheme calc
_refine_ls_wR_factor_gt 0.2737
_refine_ls_wR_factor_ref 0.3140
_reflns_Friedel_coverage 0.000
_reflns_number_gt 8447
_reflns_number_total 15582
_reflns_threshold_expression 'I > 2\s(I)'
_cod_data_source_file c5ra10950g1.cif
_cod_data_source_block exp_5465
_cod_depositor_comments
;
2017-03-01
Z value and formula fixed to values more according to usual
chemical conventions.                 miguel
;
_cod_original_formula_sum 'C78 H78 Br4 N10 O4 S2'
_cod_original_formula_weight 1603.26
_cod_original_formula_moiety '4(Br), 2(C39 H39 N5 O2 S)'
_cod_original_formula_units_Z 2
_cod_database_code 7222103
_audit_block_doi 10.5517/cc148zhw
_chemical_oxdiff_formula 'C H N O S Br'
_shelx_space_group_comment
;
The symmetry employed for this shelxl refinement is uniquely defined
by the following loop, which should always be used as a source of
symmetry information in preference to the above space-group names.
They are only intended as comments.
;
_shelx_estimated_absorpt_t_max 0.763
_shelx_estimated_absorpt_t_min 0.674
_reflns_odcompleteness_completeness 99.86
_reflns_odcompleteness_iscentric 1
_reflns_odcompleteness_theta 27.50
_olex2_refinement_description
;
1. Fixed Uiso
 At 1.2 times of:
  All C(H) groups, All C(H,H) groups
 At 1.5 times of:
  All C(H,H,H) groups
2. Uiso/Uaniso restraints and constraints
Uanis(C14) = Uanis(N1) = Uanis(C7) = Uanis(C55) = Uanis(C33) = Uanis(C42) =
Uanis(C43)
3.a Secondary CH2 refined with riding coordinates:
 C15(H15A,H15B), C16(H16A,H16B), C57(H57A,H57B), C7(H7A,H7B), C56(H56A,H56B),
 C46(H46A,H46B), C54(H54A,H54B), C17(H17A,H17B), C65(H65A,H65B), C55(H55A,H55B),
  C18(H18A,H18B), C26(H26A,H26B)
3.b Aromatic/amide H refined with riding coordinates:
 C31(H31), C69(H69), C30(H30), C45(H45), C21(H21), C5(H5), C4(H4), C2(H2),
 C70(H70), C37(H37), C20(H20), C10(H10), C42(H42), C3(H3), C61(H61), C51(H51),
 C71(H71), C68(H68), C76(H76), C9(H9), C67(H67), C6(H6), C77(H77), C43(H43),
 C22(H22), C44(H44), C48(H48), C38(H38), C23(H23), C29(H29), C60(H60), C50(H50),
  C11(H11), C14(H14), C41(H41), C35(H35), C34(H34), C12(H12), C59(H59),
 C74(H74), C53(H53), C25(H25), C62(H62), C49(H49), C73(H73), C64(H64), C32(H32),
  C28(H28)
3.c Idealised Me refined as rotating group:
 C39(H39A,H39B,H39C), C78(H78A,H78B,H78C)
;
_shelx_shelxl_version_number 2014/7
_olex2_submission_special_instructions 'No special instructions were received'

loop_
_space_group_symop_operation_xyz
'x, y, z'
'-x, -y, -z'

loop_
_atom_site_label
_atom_site_type_symbol
_atom_site_fract_x
_atom_site_fract_y
_atom_site_fract_z
_atom_site_U_iso_or_equiv
_atom_site_adp_type
_atom_site_occupancy
_atom_site_site_symmetry_order
_atom_site_calc_flag
_atom_site_refinement_flags_posn
Br4 Br 1.16499(7) 0.61662(6) 0.69632(5) 0.0420(3) Uani 1 1 d .
Br3 Br 1.00435(7) 0.19132(6) 0.44817(6) 0.0431(3) Uani 1 1 d .
Br2 Br 0.93717(9) 0.65782(7) 0.83240(7) 0.0531(3) Uani 1 1 d .
Br1 Br 0.91599(9) 0.04050(9) 0.90464(7) 0.0572(4) Uani 1 1 d .
S1 S 0.33648(13) 0.12011(13) 0.88500(10) 0.0164(4) Uani 1 1 d .
S2 S 0.70592(14) 0.37068(15) 0.58593(12) 0.0244(5) Uani 1 1 d .
O2 O 0.3720(4) 0.1865(4) 0.9649(3) 0.0236(12) Uani 1 1 d .
O4 O 0.6771(5) 0.4530(5) 0.6052(4) 0.0380(15) Uani 1 1 d .
O3 O 0.6495(4) 0.2861(4) 0.5129(3) 0.0359(15) Uani 1 1 d .
O1 O 0.3616(4) 0.0353(4) 0.8630(3) 0.0234(12) Uani 1 1 d .
C31 C 0.3397(6) -0.0262(6) 0.5400(5) 0.032(2) Uani 1 1 d .
H31 H 0.3580 -0.0783 0.5441 0.039 Uiso 1 1 calc R
C69 C 1.2811(7) 0.4957(6) 1.0104(5) 0.035(2) Uani 1 1 d .
H69 H 1.3455 0.5019 1.0361 0.042 Uiso 1 1 calc R
N8 N 0.8238(5) 0.4144(4) 0.5897(4) 0.0205(14) Uani 1 1 d .
N1 N 0.3370(5) 0.0386(4) 1.0563(4) 0.0214(6) Uani 1 1 d .
N2 N 0.2076(4) -0.0394(4) 0.9516(3) 0.0139(12) Uani 1 1 d .
N9 N 0.9616(4) 0.3612(4) 0.6842(3) 0.0152(13) Uani 1 1 d .
C30 C 0.3953(9) 0.0382(8) 0.5193(5) 0.050(3) Uani 1 1 d .
H30 H 0.4580 0.0370 0.5148 0.060 Uiso 1 1 calc R
N4 N 0.1159(4) 0.1503(4) 0.7468(4) 0.0171(13) Uani 1 1 d .
N3 N 0.2132(4) 0.0780(4) 0.8535(4) 0.0178(13) Uani 1 1 d .
N6 N 0.6135(5) 0.4244(4) 0.4007(4) 0.0224(15) Uani 1 1 d .
C45 C 0.5537(6) 0.3738(5) 0.2258(4) 0.0189(16) Uani 1 1 d .
H45 H 0.6204 0.3790 0.2428 0.023 Uiso 1 1 calc R
C72 C 0.7005(5) 0.3251(5) 0.6583(4) 0.0201(16) Uani 1 1 d .
N5 N 0.1290(5) 0.1140(4) 0.6291(4) 0.0257(15) Uani 1 1 d .
N10 N 0.9672(5) 0.4037(4) 0.8068(4) 0.0217(14) Uani 1 1 d .
C21 C 0.2157(6) 0.4100(5) 0.7624(4) 0.0202(16) Uani 1 1 d .
H21 H 0.2359 0.4776 0.7953 0.024 Uiso 1 1 calc R
N7 N 0.7655(5) 0.5077(4) 0.4820(3) 0.0203(14) Uani 1 1 d .
C5 C 0.3799(6) 0.0773(5) 1.3018(4) 0.0235(18) Uani 1 1 d .
H5 H 0.3292 0.0669 1.3263 0.028 Uiso 1 1 calc R
C4 C 0.4725(7) 0.0822(6) 1.3346(5) 0.031(2) Uani 1 1 d .
H4 H 0.4861 0.0753 1.3823 0.038 Uiso 1 1 calc R
C2 C 0.5262(6) 0.1070(6) 1.2286(5) 0.0254(18) Uani 1 1 d .
H2 H 0.5757 0.1162 1.2029 0.030 Uiso 1 1 calc R
C70 C 1.1974(7) 0.4206(6) 1.0059(5) 0.032(2) Uani 1 1 d .
H70 H 1.2032 0.3757 1.0286 0.039 Uiso 1 1 calc R
C39 C 0.4705(7) 0.3623(6) 0.7024(5) 0.0272(19) Uani 1 1 d .
H39A H 0.5306 0.3566 0.6898 0.041 Uiso 1 1 calc GR
H39B H 0.4849 0.4320 0.7324 0.041 Uiso 1 1 calc GR
H39C H 0.4158 0.3370 0.6545 0.041 Uiso 1 1 calc GR
C37 C 0.4068(6) 0.2017(5) 0.7177(4) 0.0246(18) Uani 1 1 d .
H37 H 0.4059 0.1696 0.6661 0.030 Uiso 1 1 calc R
C8 C 0.3434(5) -0.0491(5) 1.0142(4) 0.0149(15) Uani 1 1 d .
C20 C 0.1820(5) 0.3391(5) 0.7905(4) 0.0171(15) Uani 1 1 d .
H20 H 0.1762 0.3553 0.8412 0.020 Uiso 1 1 calc R
C10 C 0.3956(6) -0.1798(5) 0.9730(5) 0.0204(16) Uani 1 1 d .
H10 H 0.4414 -0.2099 0.9808 0.025 Uiso 1 1 calc R
C42 C 0.3610(6) 0.3610(5) 0.1761(4) 0.0214(6) Uani 1 1 d .
H42 H 0.2946 0.3569 0.1592 0.026 Uiso 1 1 calc R
C15 C 0.1201(5) -0.0555(5) 0.8923(4) 0.0193(16) Uani 1 1 d .
H15A H 0.0845 -0.0152 0.9158 0.023 Uiso 1 1 calc R
H15B H 0.0737 -0.1261 0.8701 0.023 Uiso 1 1 calc R
C3 C 0.5475(7) 0.0973(6) 1.2989(5) 0.0299(19) Uani 1 1 d .
H3 H 0.6118 0.1010 1.3220 0.036 Uiso 1 1 calc R
C1 C 0.4339(6) 0.1031(5) 1.1968(4) 0.0209(17) Uani 1 1 d .
C36 C 0.4401(6) 0.3027(6) 0.7493(4) 0.0223(17) Uani 1 1 d .
C61 C 0.8604(6) 0.1321(6) 0.7497(5) 0.032(2) Uani 1 1 d .
H61 H 0.8375 0.0811 0.7675 0.038 Uiso 1 1 calc R
C78 C 0.6603(7) 0.2153(7) 0.8348(5) 0.037(2) Uani 1 1 d .
H78A H 0.6341 0.1428 0.8117 0.055 Uiso 1 1 calc GR
H78B H 0.6123 0.2366 0.8575 0.055 Uiso 1 1 calc GR
H78C H 0.7243 0.2413 0.8752 0.055 Uiso 1 1 calc GR
C51 C 0.7412(6) 0.6638(5) 0.5542(4) 0.0200(17) Uani 1 1 d .
H51 H 0.8071 0.6997 0.5893 0.024 Uiso 1 1 calc R
C16 C 0.1514(6) -0.0274(5) 0.8284(4) 0.0200(16) Uani 1 1 d .
H16A H 0.1892 -0.0665 0.8068 0.024 Uiso 1 1 calc R
H16B H 0.0903 -0.0458 0.7864 0.024 Uiso 1 1 calc R
C71 C 1.1048(7) 0.4121(6) 0.9674(5) 0.032(2) Uani 1 1 d .
H71 H 1.0468 0.3596 0.9634 0.038 Uiso 1 1 calc R
C57 C 0.9679(6) 0.3681(6) 0.6102(5) 0.0257(18) Uani 1 1 d .
H57A H 0.9977 0.3227 0.5845 0.031 Uiso 1 1 calc R
H57B H 1.0123 0.4363 0.6203 0.031 Uiso 1 1 calc R
C68 C 1.2739(7) 0.5629(6) 0.9784(5) 0.037(2) Uani 1 1 d .
H68 H 1.3326 0.6141 0.9818 0.044 Uiso 1 1 calc R
C7 C 0.4162(6) 0.1236(5) 1.1235(4) 0.0214(6) Uani 1 1 d .
H7A H 0.3974 0.1814 1.1343 0.026 Uiso 1 1 calc R
H7B H 0.4796 0.1409 1.1103 0.026 Uiso 1 1 calc R
C76 C 0.6462(6) 0.1903(6) 0.6967(5) 0.0298(19) Uani 1 1 d .
H76 H 0.6173 0.1210 0.6830 0.036 Uiso 1 1 calc R
C9 C 0.4129(6) -0.0891(5) 1.0291(4) 0.0200(16) Uani 1 1 d .
H9 H 0.4685 -0.0564 1.0748 0.024 Uiso 1 1 calc R
C67 C 1.1794(7) 0.5542(5) 0.9411(5) 0.029(2) Uani 1 1 d .
H67 H 1.1735 0.6008 0.9202 0.035 Uiso 1 1 calc R
C19 C 0.1564(6) 0.2402(5) 0.7392(4) 0.0206(16) Uani 1 1 d .
C6 C 0.3612(6) 0.0878(5) 1.2318(4) 0.0209(16) Uani 1 1 d .
H6 H 0.2971 0.0842 1.2083 0.025 Uiso 1 1 calc R
C56 C 0.8670(6) 0.3421(5) 0.5577(4) 0.0224(17) Uani 1 1 d .
H56A H 0.8729 0.3402 0.5067 0.027 Uiso 1 1 calc R
H56B H 0.8215 0.2753 0.5501 0.027 Uiso 1 1 calc R
C75 C 0.6760(6) 0.2542(5) 0.7727(4) 0.0195(16) Uani 1 1 d .
C77 C 0.6576(6) 0.2259(5) 0.6392(5) 0.0266(19) Uani 1 1 d .
H77 H 0.6355 0.1809 0.5866 0.032 Uiso 1 1 calc R
C43 C 0.4245(6) 0.3746(5) 0.1326(4) 0.0214(6) Uani 1 1 d .
H43 H 0.4015 0.3797 0.0852 0.026 Uiso 1 1 calc R
C22 C 0.2213(6) 0.3855(6) 0.6855(4) 0.0222(17) Uani 1 1 d .
H22 H 0.2422 0.4366 0.6676 0.027 Uiso 1 1 calc R
C40 C 0.4916(6) 0.3592(5) 0.2700(4) 0.0224(17) Uani 1 1 d .
C46 C 0.5231(6) 0.3399(6) 0.3404(4) 0.0268(19) Uani 1 1 d .
H46A H 0.4670 0.3275 0.3627 0.032 Uiso 1 1 calc R
H46B H 0.5376 0.2796 0.3249 0.032 Uiso 1 1 calc R
C47 C 0.6165(6) 0.5162(5) 0.4461(4) 0.0196(16) Uani 1 1 d .
C44 C 0.5196(6) 0.3809(5) 0.1559(4) 0.0224(17) Uani 1 1 d .
H44 H 0.5626 0.3901 0.1250 0.027 Uiso 1 1 calc R
C48 C 0.5434(6) 0.5550(5) 0.4454(4) 0.0204(16) Uani 1 1 d .
H48 H 0.4782 0.5195 0.4091 0.025 Uiso 1 1 calc R
C38 C 0.3746(6) 0.1445(6) 0.7578(4) 0.0211(16) Uani 1 1 d .
H38 H 0.3512 0.0744 0.7337 0.025 Uiso 1 1 calc R
C23 C 0.1970(6) 0.2893(6) 0.6368(5) 0.0244(17) Uani 1 1 d .
H23 H 0.2031 0.2733 0.5861 0.029 Uiso 1 1 calc R
C29 C 0.3673(9) 0.1070(8) 0.5037(6) 0.053(3) Uani 1 1 d .
H29 H 0.4086 0.1503 0.4860 0.063 Uiso 1 1 calc R
C60 C 0.8587(7) 0.1052(6) 0.6731(5) 0.036(2) Uani 1 1 d .
H60 H 0.8340 0.0368 0.6405 0.043 Uiso 1 1 calc R
C50 C 0.6685(6) 0.7011(5) 0.5556(4) 0.0222(17) Uani 1 1 d .
H50 H 0.6837 0.7643 0.5944 0.027 Uiso 1 1 calc R
C52 C 0.7111(5) 0.5694(5) 0.4977(4) 0.0159(15) Uani 1 1 d .
C11 C 0.3151(6) -0.2289(5) 0.9062(4) 0.0198(16) Uani 1 1 d .
H11 H 0.3080 -0.2906 0.8695 0.024 Uiso 1 1 calc R
C14 C 0.2558(6) 0.0419(5) 1.0171(4) 0.0214(6) Uani 1 1 d .
H14 H 0.2345 0.0949 1.0334 0.026 Uiso 1 1 calc R
C41 C 0.3955(6) 0.3534(5) 0.2456(5) 0.0246(18) Uani 1 1 d .
H41 H 0.3523 0.3441 0.2763 0.030 Uiso 1 1 calc R
C66 C 1.0925(6) 0.4767(6) 0.9344(5) 0.0266(19) Uani 1 1 d .
C35 C 0.4429(6) 0.3486(5) 0.8249(5) 0.0243(17) Uani 1 1 d .
H35 H 0.4665 0.4187 0.8483 0.029 Uiso 1 1 calc R
C54 C 0.8672(6) 0.5315(6) 0.5235(5) 0.0234(17) Uani 1 1 d .
H54A H 0.9087 0.6012 0.5349 0.028 Uiso 1 1 calc R
H54B H 0.8942 0.4887 0.4908 0.028 Uiso 1 1 calc R
C17 C 0.1701(6) 0.1525(6) 0.8778(5) 0.0242(18) Uani 1 1 d .
H17A H 0.2231 0.2196 0.8961 0.029 Uiso 1 1 calc R
H17B H 0.1445 0.1475 0.9214 0.029 Uiso 1 1 calc R
C34 C 0.4113(6) 0.2928(5) 0.8674(4) 0.0227(17) Uani 1 1 d .
H34 H 0.4137 0.3252 0.9194 0.027 Uiso 1 1 calc R
C58 C 0.9259(5) 0.2743(5) 0.6954(4) 0.0177(15) Uani 1 1 d .
C12 C 0.2445(6) -0.1905(5) 0.8913(4) 0.0176(15) Uani 1 1 d .
H12 H 0.1886 -0.2237 0.8458 0.021 Uiso 1 1 calc R
C59 C 0.8917(6) 0.1747(5) 0.6420(5) 0.0282(19) Uani 1 1 d .
H59 H 0.8914 0.1569 0.5897 0.034 Uiso 1 1 calc R
C63 C 0.9275(5) 0.3004(5) 0.7717(4) 0.0210(16) Uani 1 1 d .
C74 C 0.7190(6) 0.3558(6) 0.7900(4) 0.0238(17) Uani 1 1 d .
H74 H 0.7401 0.4009 0.8425 0.029 Uiso 1 1 calc R
C13 C 0.2618(5) -0.0986(5) 0.9487(4) 0.0146(15) Uani 1 1 d .
C24 C 0.1634(6) 0.2167(5) 0.6640(4) 0.0205(16) Uani 1 1 d .
C53 C 0.7007(6) 0.4208(5) 0.4241(4) 0.0225(17) Uani 1 1 d .
H53 H 0.7163 0.3648 0.4032 0.027 Uiso 1 1 calc R
C65 C 0.9908(7) 0.4629(6) 0.8889(5) 0.0286(19) Uani 1 1 d .
H65A H 0.9391 0.4300 0.9090 0.034 Uiso 1 1 calc R
H65B H 0.9897 0.5286 0.8958 0.034 Uiso 1 1 calc R
C55 C 0.8739(6) 0.5170(5) 0.6002(4) 0.0214(6) Uani 1 1 d .
H55A H 0.9454 0.5417 0.6297 0.026 Uiso 1 1 calc R
H55B H 0.8438 0.5578 0.6315 0.026 Uiso 1 1 calc R
C25 C 0.1001(6) 0.0790(6) 0.6807(5) 0.0238(17) Uani 1 1 d .
H25 H 0.0714 0.0106 0.6705 0.029 Uiso 1 1 calc R
C33 C 0.3766(6) 0.1905(5) 0.8338(4) 0.0214(6) Uani 1 1 d .
C62 C 0.8941(6) 0.2300(6) 0.8019(5) 0.0279(19) Uani 1 1 d .
H62 H 0.8942 0.2475 0.8542 0.034 Uiso 1 1 calc R
C49 C 0.5727(6) 0.6495(5) 0.5018(4) 0.0229(17) Uani 1 1 d .
H49 H 0.5260 0.6801 0.5039 0.027 Uiso 1 1 calc R
C18 C 0.0852(6) 0.1376(6) 0.8114(5) 0.0265(18) Uani 1 1 d .
H18A H 0.0331 0.0700 0.7932 0.032 Uiso 1 1 calc R
H18B H 0.0545 0.1852 0.8310 0.032 Uiso 1 1 calc R
C73 C 0.7321(5) 0.3928(5) 0.7361(5) 0.0213(17) Uani 1 1 d .
H73 H 0.7615 0.4621 0.7501 0.026 Uiso 1 1 calc R
C26 C 0.1230(7) 0.0537(6) 0.5478(5) 0.038(2) Uani 1 1 d .
H26A H 0.0734 -0.0147 0.5311 0.046 Uiso 1 1 calc R
H26B H 0.0986 0.0822 0.5128 0.046 Uiso 1 1 calc R
C27 C 0.2181(8) 0.0502(6) 0.5400(5) 0.036(2) Uani 1 1 d .
C64 C 0.9877(6) 0.4372(5) 0.7527(4) 0.0200(16) Uani 1 1 d .
H64 H 1.0167 0.5051 0.7615 0.024 Uiso 1 1 calc R
C32 C 0.2485(8) -0.0184(6) 0.5570(5) 0.038(2) Uani 1 1 d .
H32 H 0.2118 -0.0591 0.5789 0.046 Uiso 1 1 calc R
C28 C 0.2816(9) 0.1144(7) 0.5133(6) 0.048(3) Uani 1 1 d .
H28 H 0.2629 0.1630 0.5021 0.057 Uiso 1 1 calc R

loop_
_atom_site_aniso_label
_atom_site_aniso_U_11
_atom_site_aniso_U_22
_atom_site_aniso_U_33
_atom_site_aniso_U_23
_atom_site_aniso_U_13
_atom_site_aniso_U_12
Br4 0.0250(5) 0.0374(5) 0.0337(5) -0.0095(4) 0.0092(4) -0.0011(4)
Br3 0.0394(6) 0.0282(5) 0.0489(6) 0.0060(4) 0.0150(5) 0.0063(4)
Br2 0.0499(7) 0.0356(5) 0.0644(8) 0.0101(5) 0.0154(6) 0.0165(5)
Br1 0.0463(7) 0.0743(8) 0.0559(7) 0.0310(6) 0.0198(6) 0.0225(6)
S1 0.0093(9) 0.0250(9) 0.0166(9) 0.0112(7) 0.0016(7) 0.0073(7)
S2 0.0117(10) 0.0407(11) 0.0243(11) 0.0191(9) 0.0030(8) 0.0097(8)
O2 0.011(3) 0.041(3) 0.017(3) 0.017(2) 0.000(2) 0.004(2)
O4 0.028(3) 0.064(4) 0.049(4) 0.038(3) 0.021(3) 0.032(3)
O3 0.015(3) 0.056(4) 0.014(3) 0.006(3) -0.006(2) 0.000(3)
O1 0.011(3) 0.030(3) 0.030(3) 0.015(2) 0.005(2) 0.006(2)
C31 0.027(5) 0.037(5) 0.023(5) 0.000(4) -0.010(4) 0.022(4)
C69 0.034(5) 0.035(5) 0.020(4) 0.004(4) -0.001(4) 0.007(4)
N8 0.017(3) 0.025(3) 0.026(4) 0.013(3) 0.004(3) 0.014(3)
N1 0.0202(15) 0.0206(14) 0.0155(15) 0.0036(11) -0.0023(12) 0.0060(12)
N2 0.014(3) 0.016(3) 0.014(3) 0.008(2) 0.004(3) 0.006(2)
N9 0.014(3) 0.021(3) 0.011(3) 0.005(2) 0.001(2) 0.010(3)
C30 0.064(7) 0.053(6) 0.022(5) -0.005(5) 0.019(5) 0.026(6)
N4 0.006(3) 0.019(3) 0.026(4) 0.011(3) 0.002(3) 0.005(2)
N3 0.008(3) 0.020(3) 0.025(4) 0.009(3) -0.001(3) 0.007(2)
N6 0.027(4) 0.023(3) 0.012(3) 0.006(3) 0.006(3) 0.006(3)
C45 0.017(4) 0.012(3) 0.020(4) 0.002(3) 0.003(3) 0.001(3)
C72 0.011(4) 0.028(4) 0.024(4) 0.012(3) 0.005(3) 0.009(3)
N5 0.034(4) 0.020(3) 0.018(3) 0.003(3) 0.003(3) 0.011(3)
N10 0.013(3) 0.028(3) 0.022(4) 0.004(3) 0.003(3) 0.012(3)
C21 0.022(4) 0.016(3) 0.025(4) 0.005(3) 0.006(3) 0.014(3)
N7 0.025(4) 0.026(3) 0.011(3) 0.007(3) 0.008(3) 0.010(3)
C5 0.028(5) 0.020(4) 0.006(4) 0.001(3) 0.001(3) -0.004(3)
C4 0.056(6) 0.023(4) 0.021(4) 0.011(3) 0.013(4) 0.019(4)
C2 0.023(4) 0.029(4) 0.026(5) 0.010(3) 0.012(4) 0.012(3)
C70 0.039(5) 0.038(5) 0.021(4) 0.015(4) 0.007(4) 0.014(4)
C39 0.032(5) 0.031(4) 0.026(4) 0.018(4) 0.012(4) 0.012(4)
C37 0.036(5) 0.028(4) 0.012(4) 0.010(3) 0.013(4) 0.011(4)
C8 0.016(4) 0.016(3) 0.018(4) 0.010(3) 0.009(3) 0.007(3)
C20 0.011(4) 0.024(4) 0.016(4) 0.007(3) 0.002(3) 0.009(3)
C10 0.013(4) 0.030(4) 0.031(5) 0.022(4) 0.011(3) 0.011(3)
C42 0.0202(15) 0.0206(14) 0.0155(15) 0.0036(11) -0.0023(12) 0.0060(12)
C15 0.012(4) 0.028(4) 0.018(4) 0.010(3) 0.003(3) 0.008(3)
C3 0.032(5) 0.030(4) 0.027(5) 0.008(4) 0.002(4) 0.020(4)
C1 0.036(5) 0.009(3) 0.010(4) 0.000(3) 0.002(3) 0.006(3)
C36 0.016(4) 0.036(4) 0.023(4) 0.015(4) 0.012(3) 0.013(3)
C61 0.017(4) 0.038(5) 0.042(6) 0.026(4) -0.003(4) 0.008(4)
C78 0.025(5) 0.046(5) 0.041(6) 0.023(4) 0.013(4) 0.009(4)
C51 0.020(4) 0.017(3) 0.010(4) 0.003(3) -0.002(3) -0.003(3)
C16 0.015(4) 0.021(4) 0.024(4) 0.011(3) 0.004(3) 0.005(3)
C71 0.029(5) 0.046(5) 0.013(4) 0.007(4) 0.007(4) 0.010(4)
C57 0.027(5) 0.028(4) 0.024(4) 0.008(3) 0.013(4) 0.013(4)
C68 0.042(6) 0.023(4) 0.018(4) -0.004(3) -0.003(4) -0.001(4)
C7 0.0202(15) 0.0206(14) 0.0155(15) 0.0036(11) -0.0023(12) 0.0060(12)
C76 0.028(5) 0.025(4) 0.030(5) 0.015(4) 0.000(4) 0.002(4)
C9 0.017(4) 0.028(4) 0.014(4) 0.010(3) 0.004(3) 0.007(3)
C67 0.045(6) 0.017(4) 0.022(4) 0.004(3) 0.009(4) 0.014(4)
C19 0.018(4) 0.018(4) 0.023(4) 0.008(3) 0.000(3) 0.008(3)
C6 0.021(4) 0.017(4) 0.015(4) 0.005(3) -0.002(3) 0.001(3)
C56 0.024(4) 0.026(4) 0.014(4) 0.008(3) 0.001(3) 0.008(3)
C75 0.013(4) 0.023(4) 0.024(4) 0.008(3) 0.006(3) 0.009(3)
C77 0.030(5) 0.018(4) 0.019(4) -0.001(3) 0.006(4) 0.003(3)
C43 0.0202(15) 0.0206(14) 0.0155(15) 0.0036(11) -0.0023(12) 0.0060(12)
C22 0.017(4) 0.031(4) 0.024(4) 0.015(3) 0.006(3) 0.011(3)
C40 0.025(4) 0.014(3) 0.016(4) 0.001(3) 0.001(3) 0.000(3)
C46 0.029(5) 0.030(4) 0.010(4) 0.007(3) 0.004(3) -0.002(3)
C47 0.023(4) 0.019(4) 0.014(4) 0.008(3) 0.005(3) 0.005(3)
C44 0.027(4) 0.017(4) 0.019(4) 0.005(3) 0.006(3) 0.004(3)
C48 0.021(4) 0.028(4) 0.013(4) 0.013(3) 0.004(3) 0.005(3)
C38 0.024(4) 0.028(4) 0.016(4) 0.009(3) 0.009(3) 0.014(3)
C23 0.024(4) 0.030(4) 0.023(4) 0.014(3) 0.006(4) 0.012(3)
C29 0.074(8) 0.052(6) 0.031(6) 0.012(5) 0.030(6) 0.022(6)
C60 0.033(5) 0.031(4) 0.033(5) 0.010(4) -0.007(4) 0.010(4)
C50 0.026(4) 0.020(4) 0.018(4) 0.007(3) 0.007(3) 0.007(3)
C52 0.015(4) 0.023(4) 0.015(4) 0.015(3) 0.002(3) 0.008(3)
C11 0.028(4) 0.017(3) 0.014(4) 0.003(3) 0.008(3) 0.009(3)
C14 0.0202(15) 0.0206(14) 0.0155(15) 0.0036(11) -0.0023(12) 0.0060(12)
C41 0.017(4) 0.021(4) 0.022(4) 0.000(3) 0.007(3) -0.001(3)
C66 0.031(5) 0.039(5) 0.020(4) 0.013(4) 0.018(4) 0.020(4)
C35 0.020(4) 0.021(4) 0.023(4) 0.004(3) 0.003(3) 0.005(3)
C54 0.016(4) 0.028(4) 0.026(4) 0.013(3) 0.005(3) 0.006(3)
C17 0.017(4) 0.028(4) 0.036(5) 0.018(4) 0.012(4) 0.011(3)
C34 0.024(4) 0.022(4) 0.014(4) 0.008(3) 0.005(3) 0.000(3)
C58 0.008(4) 0.020(4) 0.021(4) 0.006(3) -0.003(3) 0.007(3)
C12 0.018(4) 0.020(4) 0.015(4) 0.008(3) 0.005(3) 0.007(3)
C59 0.021(4) 0.022(4) 0.032(5) 0.006(3) -0.008(4) 0.010(3)
C63 0.008(4) 0.027(4) 0.025(4) 0.012(3) 0.000(3) 0.004(3)
C74 0.022(4) 0.040(5) 0.015(4) 0.009(3) 0.007(3) 0.020(4)
C13 0.019(4) 0.013(3) 0.018(4) 0.010(3) 0.012(3) 0.007(3)
C24 0.015(4) 0.025(4) 0.024(4) 0.012(3) 0.004(3) 0.010(3)
C53 0.032(5) 0.022(4) 0.010(4) 0.006(3) 0.007(3) 0.008(3)
C65 0.041(5) 0.038(4) 0.017(4) 0.011(4) 0.014(4) 0.025(4)
C55 0.0202(15) 0.0206(14) 0.0155(15) 0.0036(11) -0.0023(12) 0.0060(12)
C25 0.021(4) 0.024(4) 0.027(5) 0.012(3) 0.004(4) 0.008(3)
C33 0.0202(15) 0.0206(14) 0.0155(15) 0.0036(11) -0.0023(12) 0.0060(12)
C62 0.020(4) 0.042(5) 0.025(5) 0.014(4) 0.006(4) 0.016(4)
C49 0.026(4) 0.024(4) 0.024(4) 0.015(3) 0.005(4) 0.012(3)
C18 0.014(4) 0.035(4) 0.037(5) 0.020(4) 0.006(4) 0.014(3)
C73 0.010(4) 0.019(4) 0.033(5) 0.007(3) 0.009(3) 0.005(3)
C26 0.042(6) 0.029(4) 0.028(5) 0.009(4) -0.009(4) 0.007(4)
C27 0.052(6) 0.031(4) 0.022(5) 0.006(4) 0.010(4) 0.021(4)
C64 0.018(4) 0.022(4) 0.017(4) 0.002(3) 0.002(3) 0.011(3)
C32 0.048(6) 0.035(5) 0.024(5) 0.013(4) -0.001(4) 0.011(4)
C28 0.065(8) 0.046(6) 0.032(6) 0.019(5) 0.017(5) 0.017(5)

loop_
_atom_type_symbol
_atom_type_description
_atom_type_scat_dispersion_real
_atom_type_scat_dispersion_imag
_atom_type_scat_source
C C 0.0033 0.0016 'International Tables Vol C Tables 4.2.6.8 and 6.1.1.4'
H H 0.0000 0.0000 'International Tables Vol C Tables 4.2.6.8 and 6.1.1.4'
Br Br -0.2901 2.4595 'International Tables Vol C Tables 4.2.6.8 and 6.1.1.4'
N N 0.0061 0.0033 'International Tables Vol C Tables 4.2.6.8 and 6.1.1.4'
O O 0.0106 0.0060 'International Tables Vol C Tables 4.2.6.8 and 6.1.1.4'
S S 0.1246 0.1234 'International Tables Vol C Tables 4.2.6.8 and 6.1.1.4'

loop_
_geom_angle_atom_site_label_1
_geom_angle_atom_site_label_2
_geom_angle_atom_site_label_3
_geom_angle
O2 S1 N3 109.7(3)
O2 S1 C33 106.8(3)
O1 S1 O2 118.8(3)
O1 S1 N3 106.4(3)
O1 S1 C33 110.0(3)
N3 S1 C33 104.2(4)
O4 S2 O3 118.9(4)
O4 S2 N8 106.6(3)
O4 S2 C72 108.5(4)
O3 S2 N8 109.2(3)
O3 S2 C72 106.4(4)
N8 S2 C72 106.7(3)
C30 C31 H31 120.0
C30 C31 C32 120.0(9)
C32 C31 H31 120.0
C70 C69 H69 119.2
C70 C69 C68 121.6(9)
C68 C69 H69 119.2
C56 N8 S2 117.4(5)
C55 N8 S2 120.4(5)
C55 N8 C56 119.3(6)
C8 N1 C7 126.6(6)
C14 N1 C8 107.8(6)
C14 N1 C7 124.4(6)
C14 N2 C15 124.8(6)
C14 N2 C13 107.2(6)
C13 N2 C15 127.8(6)
C58 N9 C57 125.9(6)
C64 N9 C57 126.6(6)
C64 N9 C58 107.5(6)
C31 C30 H30 118.7
C31 C30 C29 122.7(11)
C29 C30 H30 118.7
C19 N4 C18 126.4(6)
C25 N4 C19 107.4(6)
C25 N4 C18 125.8(6)
C16 N3 S1 120.8(5)
C16 N3 C17 120.2(6)
C17 N3 S1 115.5(5)
C47 N6 C46 125.8(7)
C53 N6 C46 125.1(6)
C53 N6 C47 108.9(7)
C40 C45 H45 119.7
C40 C45 C44 120.5(7)
C44 C45 H45 119.7
C77 C72 S2 120.3(6)
C77 C72 C73 120.4(7)
C73 C72 S2 119.0(6)
C24 N5 C26 126.2(6)
C25 N5 C24 107.0(6)
C25 N5 C26 126.7(6)
C63 N10 C65 125.6(6)
C64 N10 C63 107.3(6)
C64 N10 C65 126.8(6)
C20 C21 H21 118.9
C20 C21 C22 122.1(7)
C22 C21 H21 118.9
C52 N7 C54 126.3(6)
C53 N7 C52 106.4(7)
C53 N7 C54 127.2(7)
C4 C5 H5 120.6
C4 C5 C6 118.8(7)
C6 C5 H5 120.6
C5 C4 H4 119.5
C5 C4 C3 121.0(8)
C3 C4 H4 119.5
C3 C2 H2 120.1
C1 C2 H2 120.1
C1 C2 C3 119.8(7)
C69 C70 H70 120.9
C69 C70 C71 118.2(8)
C71 C70 H70 120.9
H39A C39 H39B 109.5
H39A C39 H39C 109.5
H39B C39 H39C 109.5
C36 C39 H39A 109.5
C36 C39 H39B 109.5
C36 C39 H39C 109.5
C36 C37 H37 118.7
C36 C37 C38 122.7(7)
C38 C37 H37 118.7
N1 C8 C9 131.3(7)
C13 C8 N1 107.1(6)
C13 C8 C9 121.5(6)
C21 C20 H20 122.1
C21 C20 C19 115.9(7)
C19 C20 H20 122.1
C9 C10 H10 118.3
C11 C10 H10 118.3
C11 C10 C9 123.3(7)
C43 C42 H42 120.6
C43 C42 C41 118.8(7)
C41 C42 H42 120.6
N2 C15 H15A 109.6
N2 C15 H15B 109.6
N2 C15 C16 110.5(6)
H15A C15 H15B 108.1
C16 C15 H15A 109.6
C16 C15 H15B 109.6
C4 C3 H3 120.6
C2 C3 C4 118.7(8)
C2 C3 H3 120.6
C2 C1 C7 118.4(7)
C6 C1 C2 121.0(7)
C6 C1 C7 120.5(7)
C37 C36 C39 121.0(7)
C37 C36 C35 118.1(7)
C35 C36 C39 120.9(7)
C60 C61 H61 118.4
C60 C61 C62 123.3(8)
C62 C61 H61 118.4
H78A C78 H78B 109.5
H78A C78 H78C 109.5
H78B C78 H78C 109.5
C75 C78 H78A 109.5
C75 C78 H78B 109.5
C75 C78 H78C 109.5
C50 C51 H51 122.5
C50 C51 C52 114.9(7)
C52 C51 H51 122.5
N3 C16 C15 114.3(6)
N3 C16 H16A 108.7
N3 C16 H16B 108.7
C15 C16 H16A 108.7
C15 C16 H16B 108.7
H16A C16 H16B 107.6
C70 C71 H71 118.5
C70 C71 C66 122.9(8)
C66 C71 H71 118.5
N9 C57 H57A 109.3
N9 C57 H57B 109.3
N9 C57 C56 111.5(6)
H57A C57 H57B 108.0
C56 C57 H57A 109.3
C56 C57 H57B 109.3
C69 C68 H68 120.4
C69 C68 C67 119.2(8)
C67 C68 H68 120.4
N1 C7 C1 113.3(6)
N1 C7 H7A 108.9
N1 C7 H7B 108.9
C1 C7 H7A 108.9
C1 C7 H7B 108.9
H7A C7 H7B 107.7
C75 C76 H76 119.6
C75 C76 C77 120.8(7)
C77 C76 H76 119.6
C8 C9 H9 122.3
C10 C9 C8 115.5(7)
C10 C9 H9 122.3
C68 C67 H67 119.9
C68 C67 C66 120.2(8)
C66 C67 H67 119.9
N4 C19 C20 131.3(7)
C24 C19 N4 106.8(6)
C24 C19 C20 121.8(6)
C5 C6 H6 119.7
C1 C6 C5 120.6(8)
C1 C6 H6 119.7
N8 C56 C57 111.5(6)
N8 C56 H56A 109.3
N8 C56 H56B 109.3
C57 C56 H56A 109.3
C57 C56 H56B 109.3
H56A C56 H56B 108.0
C76 C75 C78 120.6(7)
C76 C75 C74 117.4(7)
C74 C75 C78 122.0(7)
C72 C77 C76 120.1(7)
C72 C77 H77 119.9
C76 C77 H77 119.9
C42 C43 H43 119.3
C44 C43 C42 121.4(7)
C44 C43 H43 119.3
C21 C22 H22 119.4
C23 C22 C21 121.2(7)
C23 C22 H22 119.4
C45 C40 C46 121.1(7)
C45 C40 C41 119.3(7)
C41 C40 C46 119.4(7)
N6 C46 C40 112.4(6)
N6 C46 H46A 109.1
N6 C46 H46B 109.1
C40 C46 H46A 109.1
C40 C46 H46B 109.1
H46A C46 H46B 107.8
C48 C47 N6 131.1(7)
C52 C47 N6 107.2(7)
C52 C47 C48 121.7(7)
C45 C44 H44 120.3
C43 C44 C45 119.3(7)
C43 C44 H44 120.3
C47 C48 H48 122.5
C49 C48 C47 115.1(7)
C49 C48 H48 122.5
C37 C38 H38 120.3
C37 C38 C33 119.3(7)
C33 C38 H38 120.3
C22 C23 H23 121.2
C22 C23 C24 117.6(7)
C24 C23 H23 121.2
C30 C29 H29 119.8
C28 C29 C30 120.4(10)
C28 C29 H29 119.8
C61 C60 H60 118.8
C61 C60 C59 122.4(8)
C59 C60 H60 118.8
C51 C50 H50 118.9
C51 C50 C49 122.3(7)
C49 C50 H50 118.9
C51 C52 N7 129.7(7)
C47 C52 N7 106.7(6)
C47 C52 C51 123.6(7)
C10 C11 H11 119.2
C10 C11 C12 121.7(7)
C12 C11 H11 119.2
N1 C14 N2 110.9(7)
N1 C14 H14 124.6
N2 C14 H14 124.6
C42 C41 H41 119.7
C40 C41 C42 120.6(7)
C40 C41 H41 119.7
C71 C66 C67 117.8(8)
C71 C66 C65 122.1(7)
C67 C66 C65 120.1(7)
C36 C35 H35 119.6
C36 C35 C34 120.7(7)
C34 C35 H35 119.6
N7 C54 H54A 109.3
N7 C54 H54B 109.3
N7 C54 C55 111.5(6)
H54A C54 H54B 108.0
C55 C54 H54A 109.3
C55 C54 H54B 109.3
N3 C17 H17A 109.4
N3 C17 H17B 109.4
N3 C17 C18 111.1(7)
H17A C17 H17B 108.0
C18 C17 H17A 109.4
C18 C17 H17B 109.4
C35 C34 H34 120.0
C33 C34 C35 120.1(7)
C33 C34 H34 120.0
N9 C58 C59 129.5(7)
C63 C58 N9 107.3(6)
C63 C58 C59 123.1(7)
C11 C12 H12 122.5
C11 C12 C13 114.9(7)
C13 C12 H12 122.5
C60 C59 C58 114.1(8)
C60 C59 H59 123.0
C58 C59 H59 123.0
C58 C63 N10 107.2(6)
C58 C63 C62 122.2(7)
C62 C63 N10 130.7(7)
C75 C74 H74 118.3
C73 C74 C75 123.5(7)
C73 C74 H74 118.3
N2 C13 C12 129.8(7)
C8 C13 N2 107.1(6)
C8 C13 C12 123.1(7)
N5 C24 C19 106.7(6)
C23 C24 N5 132.0(7)
C23 C24 C19 121.4(7)
N6 C53 N7 110.8(7)
N6 C53 H53 124.6
N7 C53 H53 124.6
N10 C65 C66 111.6(6)
N10 C65 H65A 109.3
N10 C65 H65B 109.3
C66 C65 H65A 109.3
C66 C65 H65B 109.3
H65A C65 H65B 108.0
N8 C55 C54 114.0(6)
N8 C55 H55A 108.8
N8 C55 H55B 108.8
C54 C55 H55A 108.8
C54 C55 H55B 108.8
H55A C55 H55B 107.7
N4 C25 N5 112.1(6)
N4 C25 H25 123.9
N5 C25 H25 123.9
C38 C33 S1 120.0(5)
C34 C33 S1 120.9(6)
C34 C33 C38 119.1(7)
C61 C62 C63 115.0(7)
C61 C62 H62 122.5
C63 C62 H62 122.5
C48 C49 C50 122.3(7)
C48 C49 H49 118.9
C50 C49 H49 118.9
N4 C18 C17 114.0(6)
N4 C18 H18A 108.8
N4 C18 H18B 108.8
C17 C18 H18A 108.8
C17 C18 H18B 108.8
H18A C18 H18B 107.6
C72 C73 H73 121.1
C74 C73 C72 117.8(7)
C74 C73 H73 121.1
N5 C26 H26A 108.9
N5 C26 H26B 108.9
H26A C26 H26B 107.7
C27 C26 N5 113.5(7)
C27 C26 H26A 108.9
C27 C26 H26B 108.9
C32 C27 C26 119.9(8)
C32 C27 C28 118.0(9)
C28 C27 C26 122.1(9)
N9 C64 H64 124.7
N10 C64 N9 110.6(6)
N10 C64 H64 124.7
C31 C32 H32 121.2
C27 C32 C31 117.5(8)
C27 C32 H32 121.2
C29 C28 C27 120.9(10)
C29 C28 H28 119.5
C27 C28 H28 119.5

loop_
_geom_bond_atom_site_label_1
_geom_bond_atom_site_label_2
_geom_bond_distance
S1 O2 1.433(5)
S1 O1 1.432(6)
S1 N3 1.649(6)
S1 C33 1.731(8)
S2 O4 1.428(6)
S2 O3 1.452(6)
S2 N8 1.636(6)
S2 C72 1.752(8)
C31 H31 0.9500
C31 C30 1.297(14)
C31 C32 1.471(13)
C69 H69 0.9500
C69 C70 1.376(12)
C69 C68 1.391(13)
N8 C56 1.478(10)
N8 C55 1.461(9)
N1 C8 1.384(9)
N1 C7 1.479(9)
N1 C14 1.323(10)
N2 C15 1.456(10)
N2 C14 1.337(9)
N2 C13 1.389(9)
N9 C57 1.474(9)
N9 C58 1.387(9)
N9 C64 1.346(9)
C30 H30 0.9500
C30 C29 1.355(15)
N4 C19 1.402(9)
N4 C25 1.312(10)
N4 C18 1.442(10)
N3 C16 1.466(9)
N3 C17 1.475(9)
N6 C46 1.493(10)
N6 C47 1.393(10)
N6 C53 1.311(11)
C45 H45 0.9500
C45 C40 1.368(10)
C45 C44 1.399(11)
C72 C77 1.361(10)
C72 C73 1.412(11)
N5 C24 1.392(9)
N5 C25 1.342(10)
N5 C26 1.509(11)
N10 C63 1.397(10)
N10 C65 1.456(10)
N10 C64 1.339(10)
C21 H21 0.9500
C21 C20 1.370(10)
C21 C22 1.425(10)
N7 C52 1.425(9)
N7 C54 1.438(10)
N7 C53 1.352(9)
C5 H5 0.9500
C5 C4 1.368(13)
C5 C6 1.394(10)
C4 H4 0.9500
C4 C3 1.398(12)
C2 H2 0.9500
C2 C3 1.396(12)
C2 C1 1.365(12)
C70 H70 0.9500
C70 C71 1.378(13)
C39 H39A 0.9800
C39 H39B 0.9800
C39 H39C 0.9800
C39 C36 1.512(10)
C37 H37 0.9500
C37 C36 1.369(11)
C37 C38 1.381(10)
C8 C9 1.388(10)
C8 C13 1.374(10)
C20 H20 0.9500
C20 C19 1.416(10)
C10 H10 0.9500
C10 C9 1.383(11)
C10 C11 1.381(11)
C42 H42 0.9500
C42 C43 1.372(10)
C42 C41 1.398(11)
C15 H15A 0.9900
C15 H15B 0.9900
C15 C16 1.523(10)
C3 H3 0.9500
C1 C7 1.533(10)
C1 C6 1.360(10)
C36 C35 1.380(10)
C61 H61 0.9500
C61 C60 1.385(13)
C61 C62 1.392(12)
C78 H78A 0.9800
C78 H78B 0.9800
C78 H78C 0.9800
C78 C75 1.519(11)
C51 H51 0.9500
C51 C50 1.368(11)
C51 C52 1.387(10)
C16 H16A 0.9900
C16 H16B 0.9900
C71 H71 0.9500
C71 C66 1.385(12)
C57 H57A 0.9900
C57 H57B 0.9900
C57 C56 1.494(12)
C68 H68 0.9500
C68 C67 1.394(13)
C7 H7A 0.9900
C7 H7B 0.9900
C76 H76 0.9500
C76 C75 1.370(11)
C76 C77 1.396(11)
C9 H9 0.9500
C67 H67 0.9500
C67 C66 1.410(12)
C19 C24 1.399(11)
C6 H6 0.9500
C56 H56A 0.9900
C56 H56B 0.9900
C75 C74 1.401(11)
C77 H77 0.9500
C43 H43 0.9500
C43 C44 1.358(11)
C22 H22 0.9500
C22 C23 1.372(11)
C40 C46 1.501(11)
C40 C41 1.378(12)
C46 H46A 0.9900
C46 H46B 0.9900
C47 C48 1.389(11)
C47 C52 1.372(10)
C44 H44 0.9500
C48 H48 0.9500
C48 C49 1.389(11)
C38 H38 0.9500
C38 C33 1.392(10)
C23 H23 0.9500
C23 C24 1.383(10)
C29 H29 0.9500
C29 C28 1.342(16)
C60 H60 0.9500
C60 C59 1.394(12)
C50 H50 0.9500
C50 C49 1.399(11)
C11 H11 0.9500
C11 C12 1.383(11)
C14 H14 0.9500
C41 H41 0.9500
C66 C65 1.510(12)
C35 H35 0.9500
C35 C34 1.403(10)
C54 H54A 0.9900
C54 H54B 0.9900
C54 C55 1.548(11)
C17 H17A 0.9900
C17 H17B 0.9900
C17 C18 1.521(12)
C34 H34 0.9500
C34 C33 1.385(10)
C58 C59 1.418(10)
C58 C63 1.381(11)
C12 H12 0.9500
C12 C13 1.406(10)
C59 H59 0.9500
C63 C62 1.393(11)
C74 H74 0.9500
C74 C73 1.347(11)
C53 H53 0.9500
C65 H65A 0.9900
C65 H65B 0.9900
C55 H55A 0.9900
C55 H55B 0.9900
C25 H25 0.9500
C62 H62 0.9500
C49 H49 0.9500
C18 H18A 0.9900
C18 H18B 0.9900
C73 H73 0.9500
C26 H26A 0.9900
C26 H26B 0.9900
C26 C27 1.452(14)
C27 C32 1.383(13)
C27 C28 1.431(13)
C64 H64 0.9500
C32 H32 0.9500
C28 H28 0.9500

loop_
_geom_torsion_atom_site_label_1
_geom_torsion_atom_site_label_2
_geom_torsion_atom_site_label_3
_geom_torsion_atom_site_label_4
_geom_torsion
S1 N3 C16 C15 90.8(7)
S1 N3 C17 C18 138.1(5)
S2 N8 C56 C57 -135.3(6)
S2 N8 C55 C54 -90.4(7)
S2 C72 C77 C76 -174.8(7)
S2 C72 C73 C74 174.3(6)
O2 S1 N3 C16 -115.3(6)
O2 S1 N3 C17 43.6(6)
O2 S1 C33 C38 164.7(6)
O2 S1 C33 C34 -15.1(8)
O4 S2 N8 C56 -168.5(5)
O4 S2 N8 C55 -7.9(7)
O4 S2 C72 C77 135.0(7)
O4 S2 C72 C73 -38.7(7)
O3 S2 N8 C56 -38.9(6)
O3 S2 N8 C55 121.7(6)
O3 S2 C72 C77 6.0(7)
O3 S2 C72 C73 -167.8(6)
O1 S1 N3 C16 14.4(6)
O1 S1 N3 C17 173.3(5)
O1 S1 C33 C38 34.5(8)
O1 S1 C33 C34 -145.2(7)
C31 C30 C29 C28 3.5(16)
C69 C70 C71 C66 -1.0(12)
C69 C68 C67 C66 -1.7(12)
N8 S2 C72 C77 -110.5(7)
N8 S2 C72 C73 75.8(6)
N1 C8 C9 C10 -179.7(7)
N1 C8 C13 N2 0.7(7)
N1 C8 C13 C12 178.8(6)
N2 C15 C16 N3 -64.5(8)
N9 C57 C56 N8 65.2(8)
N9 C58 C59 C60 -178.5(8)
N9 C58 C63 N10 -1.7(8)
N9 C58 C63 C62 178.5(7)
C30 C31 C32 C27 8.6(13)
C30 C29 C28 C27 0.1(16)
N4 C19 C24 N5 -1.2(8)
N4 C19 C24 C23 177.4(7)
N3 S1 C33 C38 -79.2(7)
N3 S1 C33 C34 101.0(7)
N3 C17 C18 N4 -63.2(8)
N6 C47 C48 C49 177.9(7)
N6 C47 C52 N7 0.4(7)
N6 C47 C52 C51 -177.8(6)
C45 C40 C46 N6 62.1(9)
C45 C40 C41 C42 0.7(10)
C72 S2 N8 C56 75.7(6)
C72 S2 N8 C55 -123.8(6)
N5 C26 C27 C32 84.0(10)
N5 C26 C27 C28 -97.5(10)
N10 C63 C62 C61 -178.9(8)
C21 C20 C19 N4 -176.7(8)
C21 C20 C19 C24 -1.2(11)
C21 C22 C23 C24 2.3(12)
N7 C54 C55 N8 65.1(9)
C5 C4 C3 C2 -0.3(12)
C4 C5 C6 C1 -0.3(10)
C2 C1 C7 N1 118.5(7)
C2 C1 C6 C5 1.1(11)
C70 C69 C68 C67 0.4(13)
C70 C71 C66 C67 -0.2(12)
C70 C71 C66 C65 176.7(7)
C39 C36 C35 C34 177.7(8)
C37 C36 C35 C34 -0.8(12)
C37 C38 C33 S1 -180.0(7)
C37 C38 C33 C34 -0.2(12)
C8 N1 C7 C1 -71.8(9)
C8 N1 C14 N2 0.5(8)
C20 C21 C22 C23 -2.8(12)
C20 C19 C24 N5 -177.6(7)
C20 C19 C24 C23 0.9(12)
C10 C11 C12 C13 0.4(10)
C42 C43 C44 C45 -0.2(11)
C15 N2 C14 N1 -174.7(6)
C15 N2 C13 C8 174.0(6)
C15 N2 C13 C12 -3.9(11)
C3 C2 C1 C7 174.4(7)
C3 C2 C1 C6 -1.5(11)
C1 C2 C3 C4 1.0(11)
C36 C37 C38 C33 -0.7(13)
C36 C35 C34 C33 -0.1(13)
C61 C60 C59 C58 -0.6(13)
C78 C75 C74 C73 -178.5(8)
C51 C50 C49 C48 2.9(11)
C16 N3 C17 C18 -62.9(8)
C71 C66 C65 N10 -91.2(8)
C57 N9 C58 C59 2.7(12)
C57 N9 C58 C63 -176.7(7)
C57 N9 C64 N10 176.8(7)
C68 C69 C70 C71 0.9(13)
C68 C67 C66 C71 1.6(11)
C68 C67 C66 C65 -175.4(7)
C7 N1 C8 C9 12.8(11)
C7 N1 C8 C13 -168.5(6)
C7 N1 C14 N2 168.6(6)
C7 C1 C6 C5 -174.7(6)
C76 C75 C74 C73 0.1(12)
C9 C8 C13 N2 179.6(6)
C9 C8 C13 C12 -2.3(10)
C9 C10 C11 C12 -0.9(11)
C67 C66 C65 N10 85.6(9)
C19 N4 C25 N5 1.5(9)
C19 N4 C18 C17 -84.5(9)
C6 C5 C4 C3 -0.1(11)
C6 C1 C7 N1 -65.6(9)
C56 N8 C55 C54 69.8(9)
C75 C76 C77 C72 1.2(13)
C75 C74 C73 C72 0.0(12)
C77 C72 C73 C74 0.6(11)
C77 C76 C75 C78 178.0(8)
C77 C76 C75 C74 -0.7(12)
C43 C42 C41 C40 -0.1(10)
C22 C21 C20 C19 2.1(11)
C22 C23 C24 N5 176.7(8)
C22 C23 C24 C19 -1.4(12)
C40 C45 C44 C43 0.8(10)
C46 N6 C47 C48 -4.0(12)
C46 N6 C47 C52 175.6(6)
C46 N6 C53 N7 -176.8(6)
C46 C40 C41 C42 -173.5(6)
C47 N6 C46 C40 70.9(9)
C47 N6 C53 N7 -2.3(8)
C47 C48 C49 C50 -0.6(10)
C44 C45 C40 C46 173.0(6)
C44 C45 C40 C41 -1.1(10)
C48 C47 C52 N7 -180.0(6)
C48 C47 C52 C51 1.8(11)
C38 C37 C36 C39 -177.3(8)
C38 C37 C36 C35 1.2(13)
C60 C61 C62 C63 -0.7(12)
C50 C51 C52 N7 -177.4(7)
C50 C51 C52 C47 0.4(10)
C52 N7 C54 C55 79.2(8)
C52 N7 C53 N6 2.5(8)
C52 C51 C50 C49 -2.6(10)
C52 C47 C48 C49 -1.7(10)
C11 C10 C9 C8 -0.2(10)
C11 C12 C13 N2 178.8(6)
C11 C12 C13 C8 1.2(9)
C14 N1 C8 C9 -179.4(7)
C14 N1 C8 C13 -0.8(7)
C14 N1 C7 C1 122.4(8)
C14 N2 C15 C16 95.9(8)
C14 N2 C13 C8 -0.5(7)
C14 N2 C13 C12 -178.4(7)
C41 C42 C43 C44 -0.2(11)
C41 C40 C46 N6 -123.8(7)
C35 C34 C33 S1 -179.6(6)
C35 C34 C33 C38 0.6(12)
C54 N7 C52 C51 0.2(11)
C54 N7 C52 C47 -177.8(6)
C54 N7 C53 N6 178.6(6)
C17 N3 C16 C15 -67.1(9)
C58 N9 C57 C56 74.5(9)
C58 N9 C64 N10 -2.4(8)
C58 C63 C62 C61 0.8(11)
C59 C58 C63 N10 178.9(7)
C59 C58 C63 C62 -0.9(12)
C63 N10 C65 C66 83.0(9)
C63 N10 C64 N9 1.3(9)
C63 C58 C59 C60 0.7(11)
C13 N2 C15 C16 -77.7(8)
C13 N2 C14 N1 0.0(8)
C13 C8 C9 C10 1.7(9)
C24 N5 C25 N4 -2.2(9)
C24 N5 C26 C27 80.5(10)
C53 N6 C46 C40 -115.6(8)
C53 N6 C47 C48 -178.5(7)
C53 N6 C47 C52 1.1(8)
C53 N7 C52 C51 176.3(7)
C53 N7 C52 C47 -1.7(7)
C53 N7 C54 C55 -96.1(8)
C65 N10 C63 C58 -174.0(7)
C65 N10 C63 C62 5.8(13)
C65 N10 C64 N9 175.5(7)
C55 N8 C56 C57 63.9(8)
C25 N4 C19 C20 175.9(8)
C25 N4 C19 C24 -0.1(8)
C25 N4 C18 C17 104.2(9)
C25 N5 C24 C19 2.0(9)
C25 N5 C24 C23 -176.3(9)
C25 N5 C26 C27 -101.4(10)
C33 S1 N3 C16 130.7(6)
C33 S1 N3 C17 -70.5(6)
C62 C61 C60 C59 0.7(14)
C18 N4 C19 C20 3.2(13)
C18 N4 C19 C24 -172.8(7)
C18 N4 C25 N5 174.2(7)
C73 C72 C77 C76 -1.2(12)
C26 N5 C24 C19 -179.6(8)
C26 N5 C24 C23 2.1(14)
C26 N5 C25 N4 179.4(7)
C26 C27 C32 C31 173.4(8)
C26 C27 C28 C29 -177.3(9)
C64 N9 C57 C56 -104.5(8)
C64 N9 C58 C59 -178.2(8)
C64 N9 C58 C63 2.5(8)
C64 N10 C63 C58 0.3(8)
C64 N10 C63 C62 -179.9(8)
C64 N10 C65 C66 -90.2(9)
C32 C31 C30 C29 -7.8(14)
C32 C27 C28 C29 1.1(14)
C28 C27 C32 C31 -5.1(12)

loop_
_smtbx_masks_void_nr
_smtbx_masks_void_average_x
_smtbx_masks_void_average_y
_smtbx_masks_void_average_z
_smtbx_masks_void_volume
_smtbx_masks_void_count_electrons
1 0.036 0.178 0.256 133.4 28.0
2 -0.124 0.251 -0.011 22.8 10.3
3 -0.036 0.822 0.744 133.4 25.8
4 0.124 0.749 0.011 22.8 10.7
5 0.500 0.500 1.000 22.1 0.0
